data_7207265
loop_
_publ_author_name
'Grabowsky, Simon'
'Dean, Pamela M.'
'Skelton, Brian W.'
'Sobolev, Alexandre N.'
'Spackman, Mark A.'
'White, Allan H.'

_publ_section_title
;
 Crystal packing in the 2-R,4-oxo-[1,3-a/b]-naphthodioxanes -- Hirshfeld
 surface analysis and melting point correlation
;
_journal_issue 3
_journal_name_full CrystEngComm
_journal_page_first 1083
_journal_paper_doi 10.1039/c2ce06393j
_journal_volume 14
_journal_year 2012
_chemical_formula_moiety 'C14 H12 O3'
_chemical_formula_sum 'C14 H12 O3'
_chemical_formula_weight 228.24
_chemical_name_systematic
;
?
;
_space_group_IT_number 14
_symmetry_cell_setting monoclinic
_symmetry_Int_Tables_number 14
_symmetry_space_group_name_Hall '-P 2yn'
_symmetry_space_group_name_H-M 'P 1 21/n 1'
_atom_sites_solution_hydrogens geom
_atom_sites_solution_primary direct
_atom_sites_solution_secondary difmap
_audit_creation_method SHELXL-97
_cell_angle_alpha 90.0
_cell_angle_beta 96.172(2)
_cell_angle_gamma 90.0
_cell_formula_units_Z 4
_cell_length_a 9.0829(2)
_cell_length_b 8.4907(2)
_cell_length_c 14.0688(3)
_cell_measurement_reflns_used 9704
_cell_measurement_temperature 100(2)
_cell_measurement_theta_max 40.8
_cell_measurement_theta_min 3.28
_cell_volume 1078.70(4)
_computing_cell_refinement
;
CrysAlisPro, Oxford Diffraction Ltd.,
Version 1.171.33.41 (release 06-05-2009 CrysAlis171 .NET)
(compiled May 6 2009,17:20:42)
;
_computing_data_collection
;
CrysAlisPro, Oxford Diffraction Ltd.,
Version 1.171.33.41 (release 06-05-2009 CrysAlis171 .NET)
(compiled May 6 2009,17:20:42)
;
_computing_data_reduction
;
CrysAlisPro, Oxford Diffraction Ltd.,
Version 1.171.33.41 (release 06-05-2009 CrysAlis171 .NET)
(compiled May 6 2009,17:20:42)
;
_computing_molecular_graphics 'X-Seed 2.0 (Barbour, 2001)'
_computing_publication_material 'SHELXL-97 (Sheldrick, 2008)'
_computing_structure_refinement 'SHELXL-97 (Sheldrick, 2008)'
_computing_structure_solution 'SHELXS-97 (Sheldrick, 2008)'
_diffrn_ambient_temperature 100(2)
_diffrn_detector_area_resol_mean 16.0009
_diffrn_measured_fraction_theta_full 0.999
_diffrn_measured_fraction_theta_max 0.980
_diffrn_measurement_device_type 'Oxford Diffraction Xcalibur-S, Sapphire CCD'
_diffrn_measurement_method '\w scans'
_diffrn_radiation_monochromator graphite
_diffrn_radiation_source 'normal-focus sealed tube'
_diffrn_radiation_type MoK\a
_diffrn_radiation_wavelength 0.71073
_diffrn_reflns_av_R_equivalents 0.0346
_diffrn_reflns_av_sigmaI/netI 0.0481
_diffrn_reflns_limit_h_max 9
_diffrn_reflns_limit_h_min -16
_diffrn_reflns_limit_k_max 15
_diffrn_reflns_limit_k_min -15
_diffrn_reflns_limit_l_max 25
_diffrn_reflns_limit_l_min -25
_diffrn_reflns_number 29349
_diffrn_reflns_theta_full 40.00
_diffrn_reflns_theta_max 40.96
_diffrn_reflns_theta_min 3.29
_exptl_absorpt_coefficient_mu 0.099
_exptl_absorpt_correction_T_max 1.00000
_exptl_absorpt_correction_T_min 0.99712
_exptl_absorpt_correction_type multi-scan
_exptl_absorpt_process_details
;
CrysAlisPro, Oxford Diffraction Ltd.,
Version 1.171.33.41 (release 06-05-2009 CrysAlis171 .NET)
(compiled May 6 2009,17:20:42)
Empirical absorption correction using spherical harmonics,
implemented in SCALE3 ABSPACK scaling algorithm.
;
_exptl_crystal_colour prism
_exptl_crystal_density_diffrn 1.405
_exptl_crystal_density_meas ?
_exptl_crystal_description colorless
_exptl_crystal_F_000 480
_exptl_crystal_size_max 0.40
_exptl_crystal_size_mid 0.39
_exptl_crystal_size_min 0.30
_refine_diff_density_max 0.862
_refine_diff_density_min -0.314
_refine_diff_density_rms 0.087
_refine_ls_extinction_method none
_refine_ls_goodness_of_fit_ref 1.001
_refine_ls_hydrogen_treatment constr
_refine_ls_matrix_type full
_refine_ls_number_parameters 154
_refine_ls_number_reflns 6938
_refine_ls_number_restraints 0
_refine_ls_restrained_S_all 1.001
_refine_ls_R_factor_all 0.0842
_refine_ls_R_factor_gt 0.0549
_refine_ls_shift/su_max 0.001
_refine_ls_shift/su_mean 0.000
_refine_ls_structure_factor_coef Fsqd
_refine_ls_weighting_details 'calc w=1/[\s^2^(Fo^2^)+(0.0870P)^2^+0.0000P] where P=(Fo^2^+2Fc^2^)/3'
_refine_ls_weighting_scheme calc
_refine_ls_wR_factor_gt 0.1472
_refine_ls_wR_factor_ref 0.1552
_reflns_number_gt 4419
_reflns_number_total 6938
_reflns_threshold_expression >2sigma(I)
_cod_data_source_file c2ce06393j.txt
_cod_data_source_block ppb356
_cod_depositor_comments
;
The following automatic conversions were performed:

'_exptl_crystal_density_meas' value 'not measured' was changed to '?'
- the value is perceived as not measured.

Automatic conversion script
Id: cif_fix_values 3008 2015-01-20 13:52:24Z robertas 
;
_cod_original_sg_symbol_H-M 'P 21/n'
_cod_database_code 7207265

loop_
_symmetry_equiv_pos_as_xyz
'x, y, z'
'-x+1/2, y+1/2, -z+1/2'
'-x, -y, -z'
'x-1/2, -y-1/2, z-1/2'

loop_
_atom_site_label
_atom_site_type_symbol
_atom_site_fract_x
_atom_site_fract_y
_atom_site_fract_z
_atom_site_U_iso_or_equiv
_atom_site_adp_type
_atom_site_occupancy
_atom_site_symmetry_multiplicity
_atom_site_calc_flag
_atom_site_refinement_flags
O1 O 0.49114(6) 0.53363(8) 0.72185(4) 0.01577(12) Uani 1 1 d .
C2 C 0.37445(9) 0.51106(10) 0.77947(6) 0.01456(14) Uani 1 1 d .
H2 H 0.3215 0.6131 0.7860 0.017 Uiso 1 1 calc R
O3 O 0.27134(6) 0.39504(7) 0.73628(4) 0.01500(11) Uani 1 1 d .
O4 O 0.10172(7) 0.35903(8) 0.61293(5) 0.02181(14) Uani 1 1 d .
C4 C 0.21144(9) 0.42894(10) 0.64586(6) 0.01505(14) Uani 1 1 d .
C5 C 0.29291(8) 0.54545(10) 0.59443(6) 0.01426(13) Uani 1 1 d .
C6 C 0.23428(9) 0.60441(10) 0.50711(6) 0.01553(14) Uani 1 1 d .
H6 H 0.1368 0.5758 0.4816 0.019 Uiso 1 1 calc R
C7 C 0.31869(9) 0.70720(10) 0.45542(6) 0.01543(14) Uani 1 1 d .
C8 C 0.25878(10) 0.77732(11) 0.36799(6) 0.01841(15) Uani 1 1 d .
H8 H 0.1609 0.7521 0.3418 0.022 Uiso 1 1 calc R
C9 C 0.34161(10) 0.88121(11) 0.32126(6) 0.01909(16) Uani 1 1 d .
H9 H 0.2992 0.9310 0.2643 0.023 Uiso 1 1 calc R
C10 C 0.48916(10) 0.91454(11) 0.35722(7) 0.02014(16) Uani 1 1 d .
H10 H 0.5460 0.9848 0.3234 0.024 Uiso 1 1 calc R
C11 C 0.55181(9) 0.84673(11) 0.44057(6) 0.01810(15) Uani 1 1 d .
H11 H 0.6518 0.8695 0.4635 0.022 Uiso 1 1 calc R
C12 C 0.46805(9) 0.74286(10) 0.49271(6) 0.01549(14) Uani 1 1 d .
C13 C 0.52493(9) 0.68170(11) 0.58283(6) 0.01720(15) Uani 1 1 d .
H13 H 0.6234 0.7056 0.6085 0.021 Uiso 1 1 calc R
C14 C 0.43829(9) 0.58831(9) 0.63296(6) 0.01450(13) Uani 1 1 d .
C15 C 0.43495(10) 0.45268(11) 0.87702(6) 0.01758(15) Uani 1 1 d .
H151 H 0.3509 0.4263 0.9135 0.021 Uiso 1 1 calc R
H152 H 0.4915 0.5389 0.9114 0.021 Uiso 1 1 calc R
C16 C 0.53499(10) 0.30905(12) 0.87553(7) 0.02081(17) Uani 1 1 d .
H161 H 0.5698 0.2782 0.9413 0.031 Uiso 1 1 calc R
H162 H 0.6202 0.3346 0.8411 0.031 Uiso 1 1 calc R
H163 H 0.4794 0.2218 0.8432 0.031 Uiso 1 1 calc R

loop_
_atom_site_aniso_label
_atom_site_aniso_U_11
_atom_site_aniso_U_22
_atom_site_aniso_U_33
_atom_site_aniso_U_23
_atom_site_aniso_U_13
_atom_site_aniso_U_12
O1 0.0141(2) 0.0207(3) 0.0120(2) 0.0019(2) -0.00124(18) -0.0003(2)
C2 0.0157(3) 0.0144(3) 0.0133(3) -0.0024(2) 0.0004(2) -0.0002(3)
O3 0.0170(2) 0.0143(2) 0.0131(2) 0.00020(19) -0.00133(19) -0.0016(2)
O4 0.0206(3) 0.0216(3) 0.0215(3) 0.0039(2) -0.0052(2) -0.0087(2)
C4 0.0164(3) 0.0134(3) 0.0147(3) 0.0010(2) -0.0015(2) -0.0012(3)
C5 0.0142(3) 0.0146(3) 0.0137(3) 0.0007(2) -0.0002(2) -0.0020(2)
C6 0.0140(3) 0.0168(3) 0.0155(3) 0.0004(3) -0.0001(2) -0.0002(3)
C7 0.0163(3) 0.0159(3) 0.0139(3) 0.0007(2) 0.0011(2) 0.0005(3)
C8 0.0201(3) 0.0206(4) 0.0142(3) 0.0022(3) 0.0002(3) 0.0004(3)
C9 0.0230(4) 0.0196(4) 0.0152(3) 0.0035(3) 0.0045(3) 0.0037(3)
C10 0.0225(4) 0.0203(4) 0.0190(4) 0.0039(3) 0.0084(3) 0.0004(3)
C11 0.0174(3) 0.0197(4) 0.0180(4) 0.0015(3) 0.0055(3) -0.0006(3)
C12 0.0172(3) 0.0147(3) 0.0145(3) 0.0000(2) 0.0014(2) -0.0008(3)
C13 0.0148(3) 0.0196(4) 0.0168(3) 0.0010(3) -0.0004(3) -0.0028(3)
C14 0.0152(3) 0.0145(3) 0.0131(3) 0.0006(2) -0.0017(2) -0.0012(3)
C15 0.0213(4) 0.0197(4) 0.0115(3) -0.0014(3) 0.0003(3) 0.0002(3)
C16 0.0213(4) 0.0244(4) 0.0165(4) 0.0032(3) 0.0006(3) 0.0043(3)

loop_
_atom_type_symbol
_atom_type_description
_atom_type_scat_dispersion_real
_atom_type_scat_dispersion_imag
_atom_type_scat_source
C C 0.0033 0.0016 'International Tables Vol C Tables 4.2.6.8 and 6.1.1.4'
H H 0.0000 0.0000 'International Tables Vol C Tables 4.2.6.8 and 6.1.1.4'
O O 0.0106 0.0060 'International Tables Vol C Tables 4.2.6.8 and 6.1.1.4'

loop_
_geom_angle_atom_site_label_1
_geom_angle_atom_site_label_2
_geom_angle_atom_site_label_3
_geom_angle
C14 O1 C2 110.98(6)
O1 C2 O3 110.03(6)
O1 C2 C15 110.14(6)
O3 C2 C15 108.34(7)
O1 C2 H2 109.4
O3 C2 H2 109.4
C15 C2 H2 109.4
C4 O3 C2 115.12(6)
O4 C4 O3 119.02(7)
O4 C4 C5 125.40(8)
O3 C4 C5 115.51(7)
C6 C5 C14 120.07(7)
C6 C5 C4 121.03(7)
C14 C5 C4 118.74(7)
C5 C6 C7 120.23(7)
C5 C6 H6 119.9
C7 C6 H6 119.9
C6 C7 C8 121.70(7)
C6 C7 C12 119.11(7)
C8 C7 C12 119.18(8)
C9 C8 C7 120.35(8)
C9 C8 H8 119.8
C7 C8 H8 119.8
C8 C9 C10 120.42(8)
C8 C9 H9 119.8
C10 C9 H9 119.8
C11 C10 C9 120.85(8)
C11 C10 H10 119.6
C9 C10 H10 119.6
C10 C11 C12 120.38(8)
C10 C11 H11 119.8
C12 C11 H11 119.8
C13 C12 C11 121.78(8)
C13 C12 C7 119.36(7)
C11 C12 C7 118.75(8)
C14 C13 C12 120.04(7)
C14 C13 H13 120.0
C12 C13 H13 120.0
C13 C14 O1 120.19(7)
C13 C14 C5 121.03(7)
O1 C14 C5 118.77(7)
C2 C15 C16 114.26(7)
C2 C15 H151 108.7
C16 C15 H151 108.7
C2 C15 H152 108.7
C16 C15 H152 108.7
H151 C15 H152 107.6
C15 C16 H161 109.5
C15 C16 H162 109.5
H161 C16 H162 109.5
C15 C16 H163 109.5
H161 C16 H163 109.5
H162 C16 H163 109.5

loop_
_geom_bond_atom_site_label_1
_geom_bond_atom_site_label_2
_geom_bond_distance
O1 C14 1.3714(10)
O1 C2 1.4149(10)
C2 O3 1.4472(10)
C2 C15 1.5064(11)
C2 H2 1.0000
O3 C4 1.3596(10)
O4 C4 1.2086(10)
C4 C5 1.4713(11)
C5 C6 1.3794(11)
C5 C14 1.4199(11)
C6 C7 1.4136(12)
C6 H6 0.9500
C7 C8 1.4212(12)
C7 C12 1.4333(11)
C8 C9 1.3721(13)
C8 H8 0.9500
C9 C10 1.4094(13)
C9 H9 0.9500
C10 C11 1.3737(13)
C10 H10 0.9500
C11 C12 1.4193(12)
C11 H11 0.9500
C12 C13 1.4154(12)
C13 C14 1.3655(12)
C13 H13 0.9500
C15 C16 1.5223(13)
C15 H151 0.9900
C15 H152 0.9900
C16 H161 0.9800
C16 H162 0.9800
C16 H163 0.9800

loop_
_geom_hbond_atom_site_label_D
_geom_hbond_atom_site_label_H
_geom_hbond_atom_site_label_A
_geom_hbond_distance_DH
_geom_hbond_distance_HA
_geom_hbond_distance_DA
_geom_hbond_angle_DHA
_geom_hbond_site_symmetry_A
C2 H2 O3 1.00 2.55 3.5170(10) 163.6 2_556
C2 H2 O4 1.00 2.58 3.3162(11) 130.4 2_556
C6 H6 O4 0.95 2.48 3.3398(10) 150.5 3_566
C8 H8 O4 0.95 2.70 3.5104(11) 143.1 3_566
C8 H8 O1 0.95 2.82 3.4116(10) 121.0 4_575
C9 H9 O1 0.95 2.81 3.4140(11) 122.0 4_575
C10 H10 O3 0.95 2.70 3.6076(11) 161.0 4_675
C15 H152 O4 0.99 2.86 3.4706(12) 120.9 2_556

loop_
_geom_torsion_atom_site_label_1
_geom_torsion_atom_site_label_2
_geom_torsion_atom_site_label_3
_geom_torsion_atom_site_label_4
_geom_torsion
C14 O1 C2 O3 61.23(8)
C14 O1 C2 C15 -179.40(7)
O1 C2 O3 C4 -57.17(9)
C15 C2 O3 C4 -177.63(7)
C2 O3 C4 O4 -163.46(8)
C2 O3 C4 C5 19.34(10)
O4 C4 C5 C6 11.17(14)
O3 C4 C5 C6 -171.84(7)
O4 C4 C5 C14 -164.38(9)
O3 C4 C5 C14 12.62(11)
C14 C5 C6 C7 0.23(13)
C4 C5 C6 C7 -175.25(8)
C5 C6 C7 C8 -176.28(8)
C5 C6 C7 C12 3.06(12)
C6 C7 C8 C9 177.56(8)
C12 C7 C8 C9 -1.78(13)
C7 C8 C9 C10 2.71(14)
C8 C9 C10 C11 -1.46(14)
C9 C10 C11 C12 -0.73(14)
C10 C11 C12 C13 -174.49(8)
C10 C11 C12 C7 1.61(13)
C6 C7 C12 C13 -3.54(12)
C8 C7 C12 C13 175.82(8)
C6 C7 C12 C11 -179.73(8)
C8 C7 C12 C11 -0.37(12)
C11 C12 C13 C14 176.76(8)
C7 C12 C13 C14 0.69(13)
C12 C13 C14 O1 -177.58(8)
C12 C13 C14 C5 2.67(13)
C2 O1 C14 C13 150.63(8)
C2 O1 C14 C5 -29.63(10)
C6 C5 C14 C13 -3.19(13)
C4 C5 C14 C13 172.40(8)
C6 C5 C14 O1 177.07(7)
C4 C5 C14 O1 -7.35(12)
O1 C2 C15 C16 -52.10(10)
O3 C2 C15 C16 68.29(9)
